data_4323932
loop_
_publ_author_name
'Isak Vernik'
'Dennis V. Stynes'

_publ_contact_author
;
 Dennis V. Stynes
 York University
 North York
 Ontario
 Canada
 M3J 1P3
;
_publ_section_title
;
 Stereochemistry of Boron-Functionalized (Dioximato)iron(II) Complexes.
 Control of Nonbonded Interactions on Soft Conformational Surfaces
;
_journal_name_full 'Inorganic Chemistry'
_journal_page_first 6210
_journal_page_last 6220
_journal_paper_doi 10.1021/ic9602761
_journal_volume 35
_journal_year 1996
_chemical_formula_sum 'C40 H38 B2 Fe N8 O4'
_chemical_formula_weight 772.25
_chemical_name_common '[Fe((DMG)BPh2)2(CH3CN)2].2CH3CN'
_chemical_name_systematic
; 
 bis(acetonitrile)bis(dimethylglyoximato(diphenylborato))iron(II)
;
_space_group_IT_number 2
_symmetry_cell_setting triclinic
_symmetry_space_group_name_Hall '-P 1'
_symmetry_space_group_name_H-M 'P -1'
_atom_sites_solution_hydrogens geom
_atom_sites_solution_primary direct
_atom_sites_solution_secondary difmap
_audit_creation_method SHELXL
_cell_angle_alpha 106.06
_cell_angle_beta 103.71
_cell_angle_gamma 97.38
_cell_formula_units_Z 1
_cell_length_a 8.6410(10)
_cell_length_b 8.950(4)
_cell_length_c 14.277(2)
_cell_measurement_reflns_used 34
_cell_measurement_temperature 293(2)
_cell_measurement_theta_max 12.404
_cell_measurement_theta_min 4.486
_cell_volume 1008.3(5)
_computing_structure_refinement 'SHELXL-93 (Sheldrick, 1993)'
_computing_structure_solution 'SHELXS-86 (Sheldrick, 1990)'
_diffrn_ambient_temperature 293(2)
_diffrn_measurement_device 'Siemens R3m/V'
_diffrn_measurement_method 2theta-theta
_diffrn_radiation_monochromator graphite
_diffrn_radiation_source 'fine-focus sealed tube'
_diffrn_radiation_type MoK\a
_diffrn_radiation_wavelength 0.71073
_diffrn_reflns_av_R_equivalents 0.0662
_diffrn_reflns_av_sigmaI/netI 0.1164
_diffrn_reflns_limit_h_max 10
_diffrn_reflns_limit_h_min -1
_diffrn_reflns_limit_k_max 10
_diffrn_reflns_limit_k_min -10
_diffrn_reflns_limit_l_max 16
_diffrn_reflns_limit_l_min -16
_diffrn_reflns_number 4290
_diffrn_reflns_theta_max 25.00
_diffrn_reflns_theta_min 2.42
_diffrn_standards_interval_count 97
_diffrn_standards_number 3
_exptl_absorpt_coefficient_mu 0.424
_exptl_absorpt_correction_T_max 0.663
_exptl_absorpt_correction_T_min 1.00
_exptl_absorpt_correction_type psi
_exptl_crystal_colour yellow
_exptl_crystal_density_diffrn 1.272
_exptl_crystal_description plate
_exptl_crystal_F_000 402
_exptl_crystal_size_max 0.3
_exptl_crystal_size_mid 0.2
_exptl_crystal_size_min 0.03
_refine_diff_density_max 0.592
_refine_diff_density_min -0.651
_refine_diff_density_rms 0.096
_refine_ls_extinction_method none
_refine_ls_goodness_of_fit_all 1.053
_refine_ls_goodness_of_fit_obs 1.049
_refine_ls_matrix_type full
_refine_ls_number_parameters 250
_refine_ls_number_reflns 3524
_refine_ls_number_restraints 0
_refine_ls_restrained_S_all 1.055
_refine_ls_restrained_S_obs 1.049
_refine_ls_R_factor_all 0.1502
_refine_ls_R_factor_obs 0.0788
_refine_ls_shift/esd_max 0.225
_refine_ls_shift/esd_mean 0.036
_refine_ls_structure_factor_coef Fsqd
_refine_ls_weighting_details 'w=1/[\s^2^(Fo^2^)+(0.1384P)^2^+0.2226P] where P=(Fo^2^+2Fc^2^)/3'
_refine_ls_weighting_scheme calc
_refine_ls_wR_factor_all 0.2607
_refine_ls_wR_factor_obs 0.1948
_reflns_number_observed 2042
_reflns_number_total 3525
_reflns_observed_criterion >4sigma(I)
_cod_data_source_file ic9602761_07.cif
_cod_data_source_block 11
_cod_depositor_comments
;
The following automatic conversions were performed:

'_refine_ls_weighting_scheme' value 'calc
w=1/[\s^2^(Fo^2^)+(0.1384P)^2^+0.2226P] where P=(Fo^2^+2Fc^2^)/3' was
changed to 'calc'. New tag '_refine_ls_weighting_details' was
created. The value of the new tag was set to
'w=1/[\s^2^(Fo^2^)+(0.1384P)^2^+0.2226P] where P=(Fo^2^+2Fc^2^)/3'.

Automatic conversion script
Id: cif_fix_values 3143 2015-03-26 13:38:13Z robertas 
;
_cod_database_code 4323932

loop_
_symmetry_equiv_pos_as_xyz
'x, y, z'
'-x, -y, -z'

loop_
_atom_site_aniso_label
_atom_site_aniso_U_11
_atom_site_aniso_U_22
_atom_site_aniso_U_33
_atom_site_aniso_U_23
_atom_site_aniso_U_13
_atom_site_aniso_U_12
Fe 0.0319(8) 0.0475(8) 0.0339(7) 0.0130(6) 0.0080(5) 0.0013(6)
N1 0.038(3) 0.039(3) 0.036(2) 0.015(2) 0.007(2) 0.006(2)
N2 0.040(3) 0.051(3) 0.035(3) 0.014(2) 0.009(2) -0.002(3)
O1 0.036(2) 0.060(3) 0.042(2) 0.022(2) 0.010(2) 0.006(2)
O2 0.044(3) 0.049(2) 0.042(2) 0.019(2) 0.006(2) 0.006(2)
C1 0.034(3) 0.045(3) 0.044(3) 0.011(3) 0.012(3) -0.002(3)
C2 0.042(4) 0.055(4) 0.039(3) 0.013(3) 0.013(3) -0.006(3)
C5 0.041(4) 0.073(5) 0.067(5) 0.017(4) 0.016(4) -0.006(4)
C6 0.051(4) 0.063(4) 0.059(4) 0.025(4) 0.007(3) -0.009(4)
B1 0.049(5) 0.042(4) 0.041(4) 0.014(3) 0.012(3) 0.010(4)
C10 0.044(4) 0.054(4) 0.041(3) 0.022(3) 0.010(3) 0.009(3)
C11 0.057(5) 0.057(4) 0.048(4) 0.014(3) 0.012(3) 0.016(4)
C12 0.072(6) 0.058(5) 0.055(4) 0.008(4) 0.002(4) 0.020(4)
C13 0.089(7) 0.069(5) 0.052(4) 0.007(4) 0.010(5) 0.037(5)
C14 0.080(6) 0.094(6) 0.059(5) 0.022(5) 0.039(5) 0.028(5)
C15 0.059(5) 0.078(5) 0.050(4) 0.019(4) 0.014(4) 0.006(4)
C40 0.053(4) 0.043(4) 0.043(3) 0.015(3) 0.019(3) 0.017(3)
C41 0.057(5) 0.058(4) 0.070(5) 0.024(4) 0.010(4) 0.012(4)
C42 0.087(7) 0.066(5) 0.088(6) 0.038(5) 0.031(5) 0.031(5)
C43 0.083(6) 0.097(7) 0.061(5) 0.032(5) 0.023(5) 0.054(5)
C44 0.068(5) 0.074(5) 0.070(5) 0.031(4) 0.015(4) 0.036(5)
C45 0.056(5) 0.062(5) 0.063(4) 0.025(4) 0.011(4) 0.010(4)
N5 0.039(3) 0.046(3) 0.043(3) 0.018(3) 0.006(3) 0.009(3)
C50 0.043(4) 0.066(5) 0.052(4) 0.019(4) 0.010(3) 0.011(4)
C51 0.074(6) 0.079(5) 0.076(5) 0.015(4) 0.026(5) 0.028(5)
C1S 0.144(11) 0.126(9) 0.091(7) 0.046(7) 0.041(7) 0.030(8)
C2S 0.103(9) 0.097(8) 0.107(8) 0.030(7) 0.054(7) 0.048(7)
N1S 0.174(13) 0.142(10) 0.216(14) 0.062(10) 0.118(11) 0.052(9)

loop_
_atom_site_label
_atom_site_type_symbol
_atom_site_fract_x
_atom_site_fract_y
_atom_site_fract_z
_atom_site_U_iso_or_equiv
_atom_site_thermal_displace_type
_atom_site_occupancy
_atom_site_calc_flag
_atom_site_refinement_flags
_atom_site_disorder_group
Fe Fe 0.0000 0.0000 0.0000 0.0387(5) Uani 1 d S .
N1 N 0.2298(6) 0.0490(6) 0.0597(3) 0.0380(12) Uani 1 d . .
N2 N 0.0533(6) 0.1732(6) -0.0463(4) 0.0435(13) Uani 1 d . .
O1 O 0.3120(5) -0.0427(5) 0.1079(3) 0.0452(11) Uani 1 d . .
O2 O -0.0609(5) 0.2422(5) -0.0922(3) 0.0454(11) Uani 1 d . .
C1 C 0.3114(8) 0.1675(7) 0.0416(4) 0.0423(15) Uani 1 d . .
C2 C 0.2047(8) 0.2446(8) -0.0168(4) 0.047(2) Uani 1 d . .
C5 C 0.4929(8) 0.2109(9) 0.0730(6) 0.063(2) Uani 1 d . .
H5A H 0.5360(8) 0.1446(9) 0.1109(6) 0.080 Uiso 1 d R .
H5B H 0.5309(8) 0.1955(9) 0.0138(6) 0.080 Uiso 1 d R .
H5C H 0.5286(8) 0.3202(9) 0.1149(6) 0.080 Uiso 1 d R .
C6 C 0.2673(9) 0.3907(8) -0.0389(5) 0.060(2) Uani 1 d . .
H6A H 0.1772(9) 0.4204(8) -0.0783(5) 0.080 Uiso 1 d R .
H6B H 0.3190(9) 0.4759(8) 0.0234(5) 0.080 Uiso 1 d R .
H6C H 0.3443(9) 0.3692(8) -0.0770(5) 0.080 Uiso 1 d R .
B1 B 0.2158(9) -0.1252(8) 0.1626(5) 0.044(2) Uani 1 d . .
C10 C 0.1812(8) -0.0048(8) 0.2562(4) 0.045(2) Uani 1 d . .
C11 C 0.2902(9) 0.1396(8) 0.3143(5) 0.055(2) Uani 1 d . .
H11A H 0.3841(9) 0.1676(8) 0.2929(5) 0.080 Uiso 1 d R .
C12 C 0.2663(11) 0.2402(9) 0.4000(6) 0.066(2) Uani 1 d . .
H12A H 0.3429(11) 0.3385(9) 0.4377(6) 0.080 Uiso 1 d R .
C13 C 0.1314(12) 0.2019(10) 0.4320(6) 0.073(2) Uani 1 d . .
H13A H 0.1141(12) 0.2721(10) 0.4912(6) 0.080 Uiso 1 d R .
C14 C 0.0220(11) 0.0614(11) 0.3771(6) 0.074(2) Uani 1 d . .
H14A H -0.0719(11) 0.0334(11) 0.3985(6) 0.080 Uiso 1 d R .
C15 C 0.0481(9) -0.0394(10) 0.2917(5) 0.064(2) Uani 1 d . .
H15A H -0.0285(9) -0.1377(10) 0.2539(5) 0.080 Uiso 1 d R .
C40 C 0.3339(8) -0.2374(7) 0.2035(5) 0.044(2) Uani 1 d . .
C41 C 0.2704(10) -0.3847(8) 0.2080(6) 0.063(2) Uani 1 d . .
H41A H 0.1549(10) -0.4247(8) 0.1807(6) 0.080 Uiso 1 d R .
C42 C 0.3654(12) -0.4718(10) 0.2517(6) 0.075(2) Uani 1 d . .
H42A H 0.3177(12) -0.5723(10) 0.2553(6) 0.080 Uiso 1 d R .
C43 C 0.5308(11) -0.4174(11) 0.2925(6) 0.075(2) Uani 1 d . .
H43A H 0.5986(11) -0.4779(11) 0.3234(6) 0.080 Uiso 1 d R .
C44 C 0.5995(10) -0.2739(10) 0.2866(6) 0.068(2) Uani 1 d . .
H44A H 0.7149(10) -0.2340(10) 0.3139(6) 0.080 Uiso 1 d R .
C45 C 0.5012(9) -0.1851(9) 0.2428(5) 0.061(2) Uani 1 d . .
H45A H 0.5489(9) -0.0846(9) 0.2393(5) 0.080 Uiso 1 d R .
N5 N 0.0360(6) -0.1540(6) -0.1136(4) 0.0432(13) Uani 1 d . .
C50 C 0.0584(8) -0.2501(9) -0.1758(5) 0.055(2) Uani 1 d . .
C51 C 0.0855(10) -0.3751(10) -0.2569(6) 0.076(2) Uani 1 d . .
H51A H 0.1680(10) -0.3344(10) -0.2834(6) 0.080 Uiso 1 d R .
H51B H -0.0130(10) -0.4222(10) -0.3114(6) 0.080 Uiso 1 d R .
H51C H 0.1198(10) -0.4505(10) -0.2253(6) 0.080 Uiso 1 d R .
C1S C 0.6648(16) 0.1515(15) 0.5212(8) 0.116(4) Uani 1 d . .
C2S C 0.7191(15) 0.2746(14) 0.4841(9) 0.096(3) Uani 1 d . .
N1S N 0.7563(17) 0.3711(15) 0.4551(11) 0.163(5) Uani 1 d . .

loop_
_atom_type_symbol
_atom_type_description
_atom_type_scat_dispersion_real
_atom_type_scat_dispersion_imag
_atom_type_scat_source
C C 0.0033 0.0016 'International Tables Vol C Tables 4.2.6.8 and 6.1.1.4'
H H 0.0000 0.0000 'International Tables Vol C Tables 4.2.6.8 and 6.1.1.4'
B B 0.0013 0.0007 'International Tables Vol C Tables 4.2.6.8 and 6.1.1.4'
N N 0.0061 0.0033 'International Tables Vol C Tables 4.2.6.8 and 6.1.1.4'
O O 0.0106 0.0060 'International Tables Vol C Tables 4.2.6.8 and 6.1.1.4'
Fe Fe 0.3463 0.8444 'International Tables Vol C Tables 4.2.6.8 and 6.1.1.4'

loop_
_geom_angle_atom_site_label_1
_geom_angle_atom_site_label_2
_geom_angle_atom_site_label_3
_geom_angle
_geom_angle_site_symmetry_1
_geom_angle_site_symmetry_3
_geom_angle_publ_flag
N2 Fe N2 180.0 2 . ?
N2 Fe N1 98.6(2) 2 . ?
N2 Fe N1 81.4(2) . . ?
N2 Fe N1 81.4(2) 2 2 ?
N2 Fe N1 98.6(2) . 2 ?
N1 Fe N1 180.0 . 2 ?
N2 Fe N5 93.6(2) 2 2 ?
N2 Fe N5 86.4(2) . 2 ?
N1 Fe N5 92.9(2) . 2 ?
N1 Fe N5 87.1(2) 2 2 ?
N2 Fe N5 86.4(2) 2 . ?
N2 Fe N5 93.6(2) . . ?
N1 Fe N5 87.1(2) . . ?
N1 Fe N5 92.9(2) 2 . ?
N5 Fe N5 180.0 2 . ?
C1 N1 O1 120.0(5) . . ?
C1 N1 Fe 115.9(4) . . ?
O1 N1 Fe 123.7(4) . . ?
C2 N2 O2 118.8(5) . . ?
C2 N2 Fe 117.0(4) . . ?
O2 N2 Fe 123.0(4) . . ?
N1 O1 B1 114.2(4) . . ?
N2 O2 B1 114.0(4) . 2 ?
N1 C1 C2 112.5(5) . . ?
N1 C1 C5 123.0(6) . . ?
C2 C1 C4 124.5(6) . . ?
N2 C2 C1 113.1(6) . . ?
N2 C2 C6 124.5(6) . . ?
C1 C2 C6 122.5(6) . . ?
O1 B1 O2 113.7(5) . 2 ?
O1 B1 C10 113.0(5) . . ?
O2 B1 C10 111.6(6) 2 . ?
O1 B1 C40 103.9(5) . . ?
O2 B1 C40 104.3(5) 2 . ?
C10 B1 C40 109.6(5) . . ?
C15 C10 C11 115.2(6) . . ?
C15 C10 B1 122.8(6) . . ?
C11 C10 B1 121.9(6) . . ?
C12 C11 C10 122.2(7) . . ?
C11 C12 C13 120.7(7) . . ?
C14 C13 C12 118.7(7) . . ?
C13 C14 C15 120.0(8) . . ?
C14 C15 C10 123.2(7) . . ?
C41 C40 C45 116.2(6) . . ?
C41 C40 B1 121.7(6) . . ?
C45 C40 B1 121.9(6) . . ?
C42 C41 C40 122.3(8) . . ?
C41 C42 C43 121.0(8) . . ?
C42 C43 C44 118.5(7) . . ?
C43 C44 C45 120.1(8) . . ?
C40 C45 C44 121.8(7) . . ?
C50 N5 Fe 175.4(5) . . ?
N5 C50 C51 179.4(8) . . ?
N1S C2S C1S 177.7(15) . . ?

loop_
_geom_bond_atom_site_label_1
_geom_bond_atom_site_label_2
_geom_bond_distance
_geom_bond_site_symmetry_2
_geom_bond_publ_flag
Fe N2 1.893(5) 2 ?
Fe N2 1.893(5) . ?
Fe N1 1.905(5) . ?
Fe N1 1.905(5) 2 ?
Fe N5 1.934(6) 2 ?
Fe N5 1.934(6) . ?
N1 C1 1.318(7) . ?
N1 O1 1.371(6) . ?
N2 C2 1.292(8) . ?
N2 O2 1.363(6) . ?
O1 B1 1.522(8) . ?
O2 B1 1.523(8) 2 ?
C1 C2 1.463(9) . ?
C1 C5 1.491(9) . ?
C2 C6 1.493(9) . ?
B1 O2 1.523(8) 2 ?
B1 C10 1.585(9) . ?
B1 C40 1.642(9) . ?
C10 C15 1.395(9) . ?
C10 C11 1.403(9) . ?
C11 C12 1.381(9) . ?
C12 C13 1.387(12) . ?
C13 C14 1.373(11) . ?
C14 C15 1.388(10) . ?
C40 C41 1.386(9) . ?
C40 C45 1.386(10) . ?
C41 C42 1.365(10) . ?
C42 C43 1.375(12) . ?
C43 C44 1.377(11) . ?
C44 C45 1.393(10) . ?
N5 C50 1.126(8) . ?
C50 C51 1.458(10) . ?
C1S C2S 1.42(2) . ?
C2S N1S 1.100(13) . ?
